data_1507870
loop_
_publ_author_name
'Snyder, Seth E.'
'Huang, Bin-Syuan'
'Chen, Yu-Tzu'
'Lin, Huei-Shian'
'Carey, James R.'

_publ_section_title
;
 A simple chiral recognition system to investigate substituent effects on
 \p-\p interactions.
;
_journal_issue 13
_journal_name_full 'Organic letters'
_journal_page_first 3442
_journal_page_last 3445
_journal_paper_doi 10.1021/ol3014057
_journal_volume 14
_journal_year 2012
_chemical_formula_moiety 'C18 H28 N2 O3'
_chemical_formula_sum 'C18 H28 N2 O3'
_chemical_formula_weight 320.42
_space_group_IT_number 60
_symmetry_cell_setting orthorhombic
_symmetry_Int_Tables_number 60
_symmetry_space_group_name_Hall '-P 2n 2ab'
_symmetry_space_group_name_H-M 'P b c n'
_atom_sites_solution_hydrogens geom
_atom_sites_solution_primary direct
_atom_sites_solution_secondary difmap
_audit_creation_method SHELXL-97
_cell_angle_alpha 90.00
_cell_angle_beta 90.00
_cell_angle_gamma 90.00
_cell_formula_units_Z 8
_cell_length_a 18.1522(12)
_cell_length_b 11.5989(8)
_cell_length_c 18.6030(13)
_cell_measurement_reflns_used 5824
_cell_measurement_temperature 297(2)
_cell_measurement_theta_max 24.516
_cell_measurement_theta_min 2.353
_cell_volume 3916.8(5)
_computing_cell_refinement 'Bruker SMART'
_computing_data_collection 'Bruker SMART'
_computing_data_reduction 'Bruker SHELXTL'
_computing_molecular_graphics 'Bruker SHELXTL'
_computing_publication_material 'Bruker SHELXTL'
_computing_structure_refinement 'SHELXL-97 (Sheldrick, 2008)'
_computing_structure_solution 'SHELXS-97 (Sheldrick, 2008)'
_diffrn_ambient_temperature 297(2)
_diffrn_measured_fraction_theta_full 0.999
_diffrn_measured_fraction_theta_max 0.999
_diffrn_measurement_device_type 'CCD area detector'
_diffrn_measurement_method 'phi and omega scans'
_diffrn_radiation_monochromator graphite
_diffrn_radiation_probe x-ray
_diffrn_radiation_type MoK\a
_diffrn_radiation_wavelength 0.71073
_diffrn_reflns_av_R_equivalents 0.0485
_diffrn_reflns_av_sigmaI/netI 0.0269
_diffrn_reflns_limit_h_max 17
_diffrn_reflns_limit_h_min -22
_diffrn_reflns_limit_k_max 14
_diffrn_reflns_limit_k_min -12
_diffrn_reflns_limit_l_max 22
_diffrn_reflns_limit_l_min -22
_diffrn_reflns_number 20904
_diffrn_reflns_theta_full 26.01
_diffrn_reflns_theta_max 26.01
_diffrn_reflns_theta_min 2.08
_diffrn_source 'fine-focus sealed tube'
_exptl_absorpt_coefficient_mu 0.074
_exptl_absorpt_correction_T_max 1.000000
_exptl_absorpt_correction_T_min 0.577247
_exptl_absorpt_correction_type empirical
_exptl_crystal_colour colorless
_exptl_crystal_density_diffrn 1.087
_exptl_crystal_density_method 'not measured'
_exptl_crystal_description parallelepiped
_exptl_crystal_F_000 1392
_exptl_crystal_size_max 0.63
_exptl_crystal_size_mid 0.60
_exptl_crystal_size_min 0.56
_refine_diff_density_max 0.230
_refine_diff_density_min -0.155
_refine_diff_density_rms 0.034
_refine_ls_extinction_coef 0.0065(9)
_refine_ls_extinction_expression Fc^*^=kFc[1+0.001xFc^2^\l^3^/sin(2\q)]^-1/4^
_refine_ls_extinction_method SHELXL
_refine_ls_goodness_of_fit_ref 1.013
_refine_ls_hydrogen_treatment mixed
_refine_ls_matrix_type full
_refine_ls_number_parameters 213
_refine_ls_number_reflns 3855
_refine_ls_number_restraints 0
_refine_ls_restrained_S_all 1.013
_refine_ls_R_factor_all 0.0794
_refine_ls_R_factor_gt 0.0518
_refine_ls_shift/su_max 0.005
_refine_ls_shift/su_mean 0.001
_refine_ls_structure_factor_coef Fsqd
_refine_ls_weighting_details 'calc w=1/[\s^2^(Fo^2^)+(0.0887P)^2^+0.5105P] where P=(Fo^2^+2Fc^2^)/3'
_refine_ls_weighting_scheme calc
_refine_ls_wR_factor_gt 0.1474
_refine_ls_wR_factor_ref 0.1714
_reflns_number_gt 2434
_reflns_number_total 3855
_reflns_threshold_expression >2sigma(I)
_cod_data_source_file ol3014057_si_003.cif
_cod_data_source_block 1c
_cod_depositor_comments 'Adding full bibliography for 1507868--1507878.cif.'
_cod_database_code 1507870

loop_
_symmetry_equiv_pos_as_xyz
'x, y, z'
'-x+1/2, -y+1/2, z+1/2'
'-x, y, -z+1/2'
'x+1/2, -y+1/2, -z'
'-x, -y, -z'
'x-1/2, y-1/2, -z-1/2'
'x, -y, z-1/2'
'-x-1/2, y-1/2, z'

loop_
_atom_site_label
_atom_site_type_symbol
_atom_site_fract_x
_atom_site_fract_y
_atom_site_fract_z
_atom_site_U_iso_or_equiv
_atom_site_adp_type
_atom_site_occupancy
_atom_site_symmetry_multiplicity
_atom_site_calc_flag
_atom_site_refinement_flags
O1 O 0.17215(9) -0.06315(13) 0.25866(10) 0.1008(6) Uani 1 1 d .
O2 O 0.03995(7) 0.17009(12) 0.34293(7) 0.0711(4) Uani 1 1 d .
O3 O -0.07560(12) -0.1745(2) 0.05350(11) 0.1245(7) Uani 1 1 d .
N1 N 0.09258(8) 0.07077(12) 0.21973(8) 0.0587(4) Uani 1 1 d .
H1A H 0.0474(11) 0.0868(15) 0.2035(10) 0.066(5) Uiso 1 1 d .
N2 N 0.15190(9) 0.23137(16) 0.37714(8) 0.0738(5) Uani 1 1 d .
C1 C 0.08894(14) -0.24326(19) 0.20184(15) 0.0946(7) Uani 1 1 d .
H1B H 0.1251 -0.2617 0.2354 0.114 Uiso 1 1 calc R
C2 C 0.05001(18) -0.3303(2) 0.1661(2) 0.1188(11) Uani 1 1 d .
H2A H 0.0611 -0.4070 0.1756 0.143 Uiso 1 1 calc R
C3 C -0.00375(17) -0.3045(2) 0.11775(19) 0.1157(11) Uani 1 1 d .
H3A H -0.0292 -0.3635 0.0948 0.139 Uiso 1 1 calc R
C4 C -0.02043(13) -0.1917(2) 0.10275(14) 0.0901(7) Uani 1 1 d .
C5 C 0.01765(11) -0.10332(17) 0.13709(11) 0.0728(5) Uani 1 1 d .
H5A H 0.0062 -0.0268 0.1270 0.087 Uiso 1 1 calc R
C6 C 0.07276(10) -0.12913(16) 0.18644(11) 0.0680(5) Uani 1 1 d .
C7 C 0.11653(10) -0.03824(16) 0.22476(10) 0.0652(5) Uani 1 1 d .
C8 C 0.13309(9) 0.16518(15) 0.25210(9) 0.0582(4) Uani 1 1 d .
H8A H 0.1854 0.1445 0.2544 0.070 Uiso 1 1 calc R
C9 C 0.10503(10) 0.18775(15) 0.32833(9) 0.0601(5) Uani 1 1 d .
C10 C 0.12294(15) 0.2631(2) 0.44812(11) 0.1013(8) Uani 1 1 d .
H10A H 0.1597 0.2458 0.4844 0.122 Uiso 1 1 calc R
H10B H 0.0796 0.2170 0.4583 0.122 Uiso 1 1 calc R
C11 C 0.1031(3) 0.3882(3) 0.4524(2) 0.184(2) Uani 1 1 d .
H11A H 0.0841 0.4052 0.4994 0.276 Uiso 1 1 calc R
H11B H 0.0663 0.4055 0.4169 0.276 Uiso 1 1 calc R
H11C H 0.1461 0.4342 0.4436 0.276 Uiso 1 1 calc R
C12 C 0.23087(12) 0.2478(2) 0.36476(13) 0.0938(7) Uani 1 1 d .
H12A H 0.2483 0.3107 0.3946 0.113 Uiso 1 1 calc R
H12B H 0.2388 0.2691 0.3149 0.113 Uiso 1 1 calc R
C13 C 0.27489(14) 0.1407(3) 0.38151(19) 0.1316(11) Uani 1 1 d .
H13A H 0.3262 0.1553 0.3726 0.197 Uiso 1 1 calc R
H13B H 0.2584 0.0786 0.3515 0.197 Uiso 1 1 calc R
H13C H 0.2681 0.1203 0.4311 0.197 Uiso 1 1 calc R
C14 C 0.12470(11) 0.27495(16) 0.20765(9) 0.0658(5) Uani 1 1 d .
H14A H 0.1551 0.3346 0.2290 0.079 Uiso 1 1 calc R
H14B H 0.0739 0.3003 0.2107 0.079 Uiso 1 1 calc R
C15 C 0.14549(13) 0.2638(2) 0.12817(10) 0.0803(6) Uani 1 1 d .
H15A H 0.1121 0.2071 0.1066 0.096 Uiso 1 1 calc R
C16 C 0.1329(2) 0.3781(3) 0.08997(14) 0.1325(12) Uani 1 1 d .
H16A H 0.0829 0.4024 0.0971 0.199 Uiso 1 1 calc R
H16B H 0.1422 0.3688 0.0395 0.199 Uiso 1 1 calc R
H16C H 0.1658 0.4351 0.1092 0.199 Uiso 1 1 calc R
C17 C 0.22263(16) 0.2206(3) 0.11775(15) 0.1281(11) Uani 1 1 d .
H17A H 0.2287 0.1489 0.1428 0.192 Uiso 1 1 calc R
H17B H 0.2569 0.2762 0.1363 0.192 Uiso 1 1 calc R
H17C H 0.2317 0.2090 0.0674 0.192 Uiso 1 1 calc R
C18 C -0.10353(16) -0.0616(3) 0.04468(17) 0.1267(10) Uani 1 1 d .
H18A H -0.1410 -0.0618 0.0082 0.190 Uiso 1 1 calc R
H18B H -0.0643 -0.0109 0.0306 0.190 Uiso 1 1 calc R
H18C H -0.1243 -0.0355 0.0892 0.190 Uiso 1 1 calc R

loop_
_atom_site_aniso_label
_atom_site_aniso_U_11
_atom_site_aniso_U_22
_atom_site_aniso_U_33
_atom_site_aniso_U_23
_atom_site_aniso_U_13
_atom_site_aniso_U_12
O1 0.0903(10) 0.0813(10) 0.1309(14) 0.0030(9) -0.0349(10) 0.0176(8)
O2 0.0603(8) 0.0928(10) 0.0603(7) -0.0060(6) 0.0002(6) -0.0120(6)
O3 0.1205(14) 0.1349(17) 0.1182(14) -0.0589(12) -0.0115(12) -0.0294(13)
N1 0.0552(8) 0.0584(9) 0.0625(8) -0.0052(7) -0.0079(7) 0.0028(7)
N2 0.0707(10) 0.0940(12) 0.0566(9) -0.0048(8) -0.0092(7) -0.0221(8)
C1 0.0849(15) 0.0656(14) 0.133(2) -0.0048(13) 0.0257(14) 0.0090(11)
C2 0.109(2) 0.0599(15) 0.188(3) -0.0254(17) 0.043(2) -0.0022(14)
C3 0.099(2) 0.0834(19) 0.165(3) -0.0544(18) 0.040(2) -0.0200(15)
C4 0.0829(14) 0.0927(18) 0.0945(16) -0.0391(13) 0.0193(12) -0.0170(12)
C5 0.0758(12) 0.0692(12) 0.0735(12) -0.0197(10) 0.0125(10) -0.0086(9)
C6 0.0653(11) 0.0615(11) 0.0771(12) -0.0095(9) 0.0200(9) 0.0015(9)
C7 0.0605(10) 0.0655(12) 0.0696(11) 0.0000(9) 0.0034(9) 0.0063(9)
C8 0.0523(9) 0.0665(11) 0.0559(9) -0.0024(8) -0.0040(7) -0.0042(8)
C9 0.0603(10) 0.0669(11) 0.0531(9) 0.0020(8) -0.0080(8) -0.0077(8)
C10 0.1135(18) 0.135(2) 0.0552(12) -0.0113(12) -0.0057(11) -0.0402(16)
C11 0.281(5) 0.120(3) 0.150(3) -0.061(2) 0.096(3) -0.061(3)
C12 0.0739(14) 0.123(2) 0.0847(14) -0.0023(14) -0.0187(11) -0.0338(13)
C13 0.0772(16) 0.176(3) 0.142(3) 0.029(2) -0.0360(16) -0.0075(19)
C14 0.0776(12) 0.0646(11) 0.0551(10) -0.0014(8) -0.0003(8) -0.0047(9)
C15 0.0945(15) 0.0846(14) 0.0619(11) 0.0025(10) 0.0074(10) -0.0098(11)
C16 0.212(3) 0.107(2) 0.0782(16) 0.0266(15) 0.0200(18) 0.000(2)
C17 0.103(2) 0.182(3) 0.0993(18) 0.0106(19) 0.0375(15) 0.003(2)
C18 0.118(2) 0.142(3) 0.120(2) -0.035(2) -0.0318(17) -0.013(2)

loop_
_atom_type_symbol
_atom_type_description
_atom_type_scat_dispersion_real
_atom_type_scat_dispersion_imag
_atom_type_scat_source
C C 0.0033 0.0016 'International Tables Vol C Tables 4.2.6.8 and 6.1.1.4'
H H 0.0000 0.0000 'International Tables Vol C Tables 4.2.6.8 and 6.1.1.4'
N N 0.0061 0.0033 'International Tables Vol C Tables 4.2.6.8 and 6.1.1.4'
O O 0.0106 0.0060 'International Tables Vol C Tables 4.2.6.8 and 6.1.1.4'

loop_
_geom_angle_atom_site_label_1
_geom_angle_atom_site_label_2
_geom_angle_atom_site_label_3
_geom_angle
C4 O3 C18 118.29(19)
C7 N1 C8 121.26(15)
C7 N1 H1A 121.2(11)
C8 N1 H1A 116.6(11)
C9 N2 C12 124.24(16)
C9 N2 C10 118.40(17)
C12 N2 C10 117.34(16)
C2 C1 C6 118.9(3)
C2 C1 H1B 120.5
C6 C1 H1B 120.5
C3 C2 C1 121.2(3)
C3 C2 H2A 119.4
C1 C2 H2A 119.4
C2 C3 C4 120.1(3)
C2 C3 H3A 119.9
C4 C3 H3A 119.9
C5 C4 C3 120.0(3)
C5 C4 O3 124.2(2)
C3 C4 O3 115.8(2)
C4 C5 C6 120.1(2)
C4 C5 H5A 119.9
C6 C5 H5A 119.9
C5 C6 C1 119.6(2)
C5 C6 C7 122.93(17)
C1 C6 C7 117.4(2)
O1 C7 N1 121.72(18)
O1 C7 C6 121.03(17)
N1 C7 C6 117.24(16)
N1 C8 C14 110.77(14)
N1 C8 C9 110.21(13)
C14 C8 C9 109.05(14)
N1 C8 H8A 108.9
C14 C8 H8A 108.9
C9 C8 H8A 108.9
O2 C9 N2 121.47(16)
O2 C9 C8 119.76(14)
N2 C9 C8 118.71(15)
N2 C10 C11 112.1(2)
N2 C10 H10A 109.2
C11 C10 H10A 109.2
N2 C10 H10B 109.2
C11 C10 H10B 109.2
H10A C10 H10B 107.9
C10 C11 H11A 109.5
C10 C11 H11B 109.5
H11A C11 H11B 109.5
C10 C11 H11C 109.5
H11A C11 H11C 109.5
H11B C11 H11C 109.5
N2 C12 C13 112.3(2)
N2 C12 H12A 109.2
C13 C12 H12A 109.2
N2 C12 H12B 109.2
C13 C12 H12B 109.2
H12A C12 H12B 107.9
C12 C13 H13A 109.5
C12 C13 H13B 109.5
H13A C13 H13B 109.5
C12 C13 H13C 109.5
H13A C13 H13C 109.5
H13B C13 H13C 109.5
C8 C14 C15 115.35(16)
C8 C14 H14A 108.4
C15 C14 H14A 108.4
C8 C14 H14B 108.4
C15 C14 H14B 108.4
H14A C14 H14B 107.5
C14 C15 C17 112.52(19)
C14 C15 C16 109.91(19)
C17 C15 C16 111.8(2)
C14 C15 H15A 107.5
C17 C15 H15A 107.5
C16 C15 H15A 107.5
C15 C16 H16A 109.5
C15 C16 H16B 109.5
H16A C16 H16B 109.5
C15 C16 H16C 109.5
H16A C16 H16C 109.5
H16B C16 H16C 109.5
C15 C17 H17A 109.5
C15 C17 H17B 109.5
H17A C17 H17B 109.5
C15 C17 H17C 109.5
H17A C17 H17C 109.5
H17B C17 H17C 109.5
O3 C18 H18A 109.5
O3 C18 H18B 109.5
H18A C18 H18B 109.5
O3 C18 H18C 109.5
H18A C18 H18C 109.5
H18B C18 H18C 109.5

loop_
_geom_bond_atom_site_label_1
_geom_bond_atom_site_label_2
_geom_bond_distance
O1 C7 1.225(2)
O2 C9 1.229(2)
O3 C4 1.372(3)
O3 C18 1.413(3)
N1 C7 1.340(2)
N1 C8 1.450(2)
N1 H1A 0.894(19)
N2 C9 1.343(2)
N2 C12 1.464(3)
N2 C10 1.468(3)
C1 C2 1.400(4)
C1 C6 1.386(3)
C1 H1B 0.9300
C2 C3 1.361(4)
C2 H2A 0.9300
C3 C4 1.372(4)
C3 H3A 0.9300
C4 C5 1.391(3)
C5 C6 1.390(3)
C5 H5A 0.9300
C6 C7 1.500(3)
C8 C14 1.526(2)
C8 C9 1.529(2)
C8 H8A 0.9800
C10 C11 1.498(4)
C10 H10A 0.9700
C10 H10B 0.9700
C11 H11A 0.9600
C11 H11B 0.9600
C11 H11C 0.9600
C12 C13 1.509(4)
C12 H12A 0.9700
C12 H12B 0.9700
C13 H13A 0.9600
C13 H13B 0.9600
C13 H13C 0.9600
C14 C15 1.531(3)
C14 H14A 0.9700
C14 H14B 0.9700
C15 C17 1.500(4)
C15 C16 1.521(3)
C15 H15A 0.9800
C16 H16A 0.9600
C16 H16B 0.9600
C16 H16C 0.9600
C17 H17A 0.9600
C17 H17B 0.9600
C17 H17C 0.9600
C18 H18A 0.9600
C18 H18B 0.9600
C18 H18C 0.9600
